data_7115587
loop_
_publ_author_name
'Wenchao Ye'
'Laijun Zhang'
'Chuanfa Ni'
'Jian Rong'
'Jinbo Hu'

_publ_section_title
;
 Stereoselective [3+2] cycloaddition of N-tert-butanesulfinyl imines to
 arynes facilitated by a removable PhSO2CF2 group: synthesis and
 transformation of cyclic sulfoximines
;
_journal_name_full Chem.Commun.
_journal_page_first 10596
_journal_paper_doi 10.1039/C4cc05042H
_journal_volume 50
_journal_year 2014
_chemical_absolute_configuration ad
_chemical_formula_sum 'C18 H18 F2 N O S'
_chemical_formula_weight 335.40
_chemical_name_systematic
; 
 ? 
;
_space_group_IT_number 19
_symmetry_cell_setting orthorhombic
_symmetry_space_group_name_Hall 'P 2ac 2ab'
_symmetry_space_group_name_H-M 'P 21 21 21'
_atom_sites_solution_hydrogens geom
_atom_sites_solution_primary direct
_atom_sites_solution_secondary difmap
_audit_creation_method SHELXL-97
_cell_angle_alpha 90.00
_cell_angle_beta 90.00
_cell_angle_gamma 90.00
_cell_formula_units_Z 4
_cell_length_a 8.7675(12)
_cell_length_b 10.5238(14)
_cell_length_c 18.173(2)
_cell_measurement_reflns_used 1795
_cell_measurement_temperature 293(2)
_cell_measurement_theta_max 42.051
_cell_measurement_theta_min 4.473
_cell_volume 1676.8(4)
_computing_cell_refinement 'Bruker SMART'
_computing_data_collection 'Bruker SMART'
_computing_data_reduction 'Bruker SHELXTL'
_computing_molecular_graphics 'Bruker SHELXTL'
_computing_publication_material 'Bruker SHELXTL'
_computing_structure_refinement 'SHELXL-97 (Sheldrick, 1997)'
_computing_structure_solution 'SHELXS-97 (Sheldrick, 1990)'
_diffrn_ambient_temperature 293(2)
_diffrn_measured_fraction_theta_full 0.999
_diffrn_measured_fraction_theta_max 0.999
_diffrn_measurement_device_type 'CCD area detector'
_diffrn_measurement_method 'phi and omega scans'
_diffrn_radiation_monochromator graphite
_diffrn_radiation_source 'fine-focus sealed tube'
_diffrn_radiation_type MoK\a
_diffrn_radiation_wavelength 0.71073
_diffrn_reflns_av_R_equivalents 0.1205
_diffrn_reflns_av_sigmaI/netI 0.1110
_diffrn_reflns_limit_h_max 11
_diffrn_reflns_limit_h_min -10
_diffrn_reflns_limit_k_max 13
_diffrn_reflns_limit_k_min -13
_diffrn_reflns_limit_l_max 23
_diffrn_reflns_limit_l_min -22
_diffrn_reflns_number 10158
_diffrn_reflns_theta_full 27.50
_diffrn_reflns_theta_max 27.50
_diffrn_reflns_theta_min 2.24
_exptl_absorpt_coefficient_mu 0.216
_exptl_absorpt_correction_T_max 1.0000
_exptl_absorpt_correction_T_min 0.7258
_exptl_absorpt_correction_type empirical
_exptl_crystal_colour colorless
_exptl_crystal_density_diffrn 1.329
_exptl_crystal_density_method 'not measured'
_exptl_crystal_description prismatic
_exptl_crystal_F_000 704
_exptl_crystal_size_max 0.421
_exptl_crystal_size_mid 0.140
_exptl_crystal_size_min 0.127
_refine_diff_density_max 0.393
_refine_diff_density_min -0.205
_refine_diff_density_rms 0.047
_refine_ls_abs_structure_details 'Flack H D (1983), Acta Cryst. A39, 876-881'
_refine_ls_abs_structure_Flack -0.18(10)
_refine_ls_extinction_coef 0.0218(19)
_refine_ls_extinction_expression Fc^*^=kFc[1+0.001xFc^2^\l^3^/sin(2\q)]^-1/4^
_refine_ls_extinction_method SHELXL
_refine_ls_goodness_of_fit_ref 0.859
_refine_ls_hydrogen_treatment constr
_refine_ls_matrix_type full
_refine_ls_number_parameters 221
_refine_ls_number_reflns 3793
_refine_ls_number_restraints 0
_refine_ls_restrained_S_all 0.859
_refine_ls_R_factor_all 0.0858
_refine_ls_R_factor_gt 0.0545
_refine_ls_shift/su_max 0.000
_refine_ls_shift/su_mean 0.000
_refine_ls_structure_factor_coef Fsqd
_refine_ls_weighting_details 'calc w=1/[\s^2^(Fo^2^)+(0.0342P)^2^+0.0000P] where P=(Fo^2^+2Fc^2^)/3'
_refine_ls_weighting_scheme calc
_refine_ls_wR_factor_gt 0.1057
_refine_ls_wR_factor_ref 0.1171
_reflns_number_gt 2322
_reflns_number_total 3793
_reflns_threshold_expression >2sigma(I)
_cod_data_source_file c4cc05042h2.cif
_cod_data_source_block cd27130
_cod_original_sg_symbol_H-M P2(1)2(1)2(1)
_cod_database_code 7115587

loop_
_symmetry_equiv_pos_as_xyz
'x, y, z'
'-x+1/2, -y, z+1/2'
'-x, y+1/2, -z+1/2'
'x+1/2, -y+1/2, -z'

loop_
_atom_site_label
_atom_site_type_symbol
_atom_site_fract_x
_atom_site_fract_y
_atom_site_fract_z
_atom_site_U_iso_or_equiv
_atom_site_adp_type
_atom_site_occupancy
_atom_site_symmetry_multiplicity
_atom_site_calc_flag
_atom_site_refinement_flags
S1 S 0.20712(9) 0.13508(7) 0.89883(4) 0.0506(2) Uani 1 1 d .
F1 F 0.6303(3) 0.1580(3) 0.8155(2) 0.0904(11) Uani 0.65 1 d P
F2 F 0.6287(3) 0.3436(3) 0.82300(17) 0.0840(9) Uani 0.75 1 d P
F1' F 0.5556(4) 0.2401(4) 0.9082(2) 0.0805(10) Uani 0.60 1 d P
O1 O 0.2488(3) 0.0970(2) 0.97237(12) 0.0770(8) Uani 1 1 d .
N1 N 0.3223(3) 0.1180(2) 0.83626(14) 0.0498(6) Uani 1 1 d .
C1 C 0.1792(4) 0.3011(2) 0.89190(16) 0.0492(8) Uani 1 1 d .
C2 C 0.0790(4) 0.3785(4) 0.92977(18) 0.0647(9) Uani 1 1 d .
H2 H 0.0057 0.3457 0.9615 0.078 Uiso 1 1 calc R
C3 C 0.0943(5) 0.5086(4) 0.9177(2) 0.0788(11) Uani 1 1 d .
H3 H 0.0265 0.5643 0.9402 0.095 Uiso 1 1 calc R
C4 C 0.2070(5) 0.5563(3) 0.87346(19) 0.0748(11) Uani 1 1 d .
H4 H 0.2168 0.6438 0.8680 0.090 Uiso 1 1 calc R
C5 C 0.3069(4) 0.4761(3) 0.83667(17) 0.0585(8) Uani 1 1 d .
H5 H 0.3835 0.5091 0.8069 0.070 Uiso 1 1 calc R
C6 C 0.2904(4) 0.3454(3) 0.84519(15) 0.0465(7) Uani 1 1 d .
C7 C 0.3867(3) 0.2387(3) 0.81007(17) 0.0469(7) Uani 1 1 d .
C8 C 0.5484(4) 0.2438(4) 0.8402(2) 0.0671(10) Uani 1 1 d .
C9 C 0.3855(3) 0.2433(3) 0.72589(17) 0.0481(7) Uani 1 1 d .
C10 C 0.4501(4) 0.3437(3) 0.68689(19) 0.0631(9) Uani 1 1 d .
H10 H 0.4940 0.4107 0.7126 0.076 Uiso 1 1 calc R
C11 C 0.4507(5) 0.3461(4) 0.6118(2) 0.0798(11) Uani 1 1 d .
H11 H 0.4938 0.4146 0.5870 0.096 Uiso 1 1 calc R
C12 C 0.3882(5) 0.2481(4) 0.5731(2) 0.0802(11) Uani 1 1 d .
H12 H 0.3895 0.2494 0.5220 0.096 Uiso 1 1 calc R
C13 C 0.3234(4) 0.1478(3) 0.6096(2) 0.0763(11) Uani 1 1 d .
H13 H 0.2797 0.0814 0.5832 0.092 Uiso 1 1 calc R
C14 C 0.3231(3) 0.1452(3) 0.68501(19) 0.0560(8) Uani 1 1 d .
H14 H 0.2802 0.0761 0.7092 0.067 Uiso 1 1 calc R
C15 C 0.0348(4) 0.0491(3) 0.87602(19) 0.0631(9) Uani 1 1 d .
C16 C -0.0318(4) 0.1056(4) 0.8057(2) 0.0847(13) Uani 1 1 d .
H16A H -0.1196 0.0573 0.7910 0.127 Uiso 1 1 calc R
H16B H 0.0434 0.1030 0.7673 0.127 Uiso 1 1 calc R
H16C H -0.0613 0.1922 0.8144 0.127 Uiso 1 1 calc R
C17 C 0.0826(5) -0.0882(4) 0.8642(2) 0.0983(15) Uani 1 1 d .
H17A H 0.1335 -0.1190 0.9074 0.147 Uiso 1 1 calc R
H17B H 0.1506 -0.0932 0.8229 0.147 Uiso 1 1 calc R
H17C H -0.0061 -0.1392 0.8548 0.147 Uiso 1 1 calc R
C18 C -0.0777(4) 0.0597(4) 0.9405(2) 0.0900(13) Uani 1 1 d .
H18A H -0.1661 0.0088 0.9305 0.135 Uiso 1 1 calc R
H18B H -0.1077 0.1468 0.9466 0.135 Uiso 1 1 calc R
H18C H -0.0295 0.0302 0.9848 0.135 Uiso 1 1 calc R

loop_
_atom_site_aniso_label
_atom_site_aniso_U_11
_atom_site_aniso_U_22
_atom_site_aniso_U_33
_atom_site_aniso_U_23
_atom_site_aniso_U_13
_atom_site_aniso_U_12
S1 0.0557(5) 0.0534(4) 0.0426(4) 0.0122(3) -0.0054(4) -0.0026(4)
F1 0.0625(19) 0.091(2) 0.118(3) -0.029(2) -0.0029(19) 0.0223(19)
F2 0.0688(16) 0.0736(18) 0.110(2) 0.0229(16) -0.0185(16) -0.0269(15)
F1' 0.078(2) 0.112(3) 0.051(2) 0.0011(19) -0.0180(18) -0.004(2)
O1 0.0922(19) 0.0887(16) 0.0501(14) 0.0315(12) -0.0158(12) -0.0138(13)
N1 0.0511(15) 0.0369(13) 0.0613(16) 0.0109(11) 0.0088(13) 0.0012(12)
C1 0.061(2) 0.0517(17) 0.0352(16) -0.0011(13) -0.0024(16) 0.0040(15)
C2 0.069(2) 0.081(3) 0.0441(19) -0.0077(17) 0.0089(17) 0.005(2)
C3 0.102(3) 0.081(3) 0.054(2) -0.0238(19) 0.000(2) 0.029(2)
C4 0.114(3) 0.0504(19) 0.059(2) -0.0111(16) -0.005(2) 0.017(2)
C5 0.083(2) 0.0454(17) 0.0472(18) -0.0020(13) 0.0007(19) 0.0036(19)
C6 0.0581(17) 0.0444(16) 0.0371(15) -0.0015(12) -0.0013(16) 0.0055(17)
C7 0.0497(18) 0.0379(15) 0.0529(19) 0.0018(13) 0.0080(16) 0.0004(14)
C8 0.055(2) 0.074(3) 0.073(3) 0.004(2) -0.001(2) 0.005(2)
C9 0.0516(17) 0.0417(16) 0.0510(19) -0.0054(14) 0.0027(15) 0.0028(15)
C10 0.090(2) 0.0495(19) 0.050(2) 0.0002(15) 0.0127(18) -0.0078(18)
C11 0.122(3) 0.066(2) 0.052(2) 0.010(2) 0.013(2) -0.016(2)
C12 0.121(3) 0.075(2) 0.044(2) -0.0008(19) 0.012(2) -0.006(3)
C13 0.095(3) 0.069(2) 0.064(2) -0.019(2) 0.005(2) -0.012(2)
C14 0.063(2) 0.0464(16) 0.059(2) -0.0083(15) 0.0086(16) -0.0058(17)
C15 0.060(2) 0.073(2) 0.056(2) 0.0040(17) 0.0007(17) -0.0073(18)
C16 0.059(2) 0.130(4) 0.065(3) 0.000(2) -0.0148(19) -0.006(2)
C17 0.101(3) 0.074(3) 0.119(4) -0.002(2) 0.006(3) -0.021(2)
C18 0.077(3) 0.114(3) 0.079(3) -0.004(2) 0.020(2) -0.033(2)

loop_
_atom_type_symbol
_atom_type_description
_atom_type_scat_dispersion_real
_atom_type_scat_dispersion_imag
_atom_type_scat_source
C C 0.0033 0.0016 'International Tables Vol C Tables 4.2.6.8 and 6.1.1.4'
H H 0.0000 0.0000 'International Tables Vol C Tables 4.2.6.8 and 6.1.1.4'
N N 0.0061 0.0033 'International Tables Vol C Tables 4.2.6.8 and 6.1.1.4'
O O 0.0106 0.0060 'International Tables Vol C Tables 4.2.6.8 and 6.1.1.4'
F F 0.0171 0.0103 'International Tables Vol C Tables 4.2.6.8 and 6.1.1.4'
S S 0.1246 0.1234 'International Tables Vol C Tables 4.2.6.8 and 6.1.1.4'

loop_
_geom_angle_atom_site_label_1
_geom_angle_atom_site_label_2
_geom_angle_atom_site_label_3
_geom_angle
O1 S1 N1 119.23(14)
O1 S1 C1 112.07(13)
N1 S1 C1 98.88(13)
O1 S1 C15 106.55(15)
N1 S1 C15 108.76(15)
C1 S1 C15 111.23(15)
C7 N1 S1 113.09(18)
C6 C1 C2 123.9(3)
C6 C1 S1 106.4(2)
C2 C1 S1 129.4(3)
C1 C2 C3 116.1(3)
C1 C2 H2 122.0
C3 C2 H2 122.0
C4 C3 C2 121.5(3)
C4 C3 H3 119.2
C2 C3 H3 119.2
C3 C4 C5 121.0(3)
C3 C4 H4 119.5
C5 C4 H4 119.5
C4 C5 C6 118.8(3)
C4 C5 H5 120.6
C6 C5 H5 120.6
C1 C6 C5 118.6(3)
C1 C6 C7 113.4(2)
C5 C6 C7 128.0(3)
N1 C7 C8 105.8(3)
N1 C7 C9 110.4(2)
C8 C7 C9 111.4(3)
N1 C7 C6 106.5(2)
C8 C7 C6 109.6(3)
C9 C7 C6 112.7(2)
F1 C8 F1' 108.0(4)
F1 C8 F2 100.8(3)
F1' C8 F2 103.7(4)
F1 C8 C7 112.6(4)
F1' C8 C7 113.9(3)
F2 C8 C7 116.5(3)
C14 C9 C10 117.0(3)
C14 C9 C7 121.0(3)
C10 C9 C7 122.0(3)
C11 C10 C9 121.6(3)
C11 C10 H10 119.2
C9 C10 H10 119.2
C12 C11 C10 120.0(3)
C12 C11 H11 120.0
C10 C11 H11 120.0
C11 C12 C13 120.1(3)
C11 C12 H12 120.0
C13 C12 H12 120.0
C12 C13 C14 120.0(3)
C12 C13 H13 120.0
C14 C13 H13 120.0
C13 C14 C9 121.4(3)
C13 C14 H14 119.3
C9 C14 H14 119.3
C17 C15 C16 110.9(3)
C17 C15 C18 110.7(3)
C16 C15 C18 111.4(3)
C17 C15 S1 106.1(3)
C16 C15 S1 108.5(2)
C18 C15 S1 109.0(2)
C15 C16 H16A 109.5
C15 C16 H16B 109.5
H16A C16 H16B 109.5
C15 C16 H16C 109.5
H16A C16 H16C 109.5
H16B C16 H16C 109.5
C15 C17 H17A 109.5
C15 C17 H17B 109.5
H17A C17 H17B 109.5
C15 C17 H17C 109.5
H17A C17 H17C 109.5
H17B C17 H17C 109.5
C15 C18 H18A 109.5
C15 C18 H18B 109.5
H18A C18 H18B 109.5
C15 C18 H18C 109.5
H18A C18 H18C 109.5
H18B C18 H18C 109.5

loop_
_geom_bond_atom_site_label_1
_geom_bond_atom_site_label_2
_geom_bond_distance
S1 O1 1.442(2)
S1 N1 1.531(2)
S1 C1 1.768(3)
S1 C15 1.809(4)
F1 C8 1.238(4)
F2 C8 1.303(4)
F1' C8 1.239(5)
N1 C7 1.470(4)
C1 C6 1.374(4)
C1 C2 1.382(4)
C2 C3 1.393(5)
C2 H2 0.9300
C3 C4 1.369(5)
C3 H3 0.9300
C4 C5 1.388(4)
C4 H4 0.9300
C5 C6 1.391(4)
C5 H5 0.9300
C6 C7 1.544(4)
C7 C8 1.520(5)
C7 C9 1.531(4)
C9 C14 1.385(4)
C9 C10 1.393(4)
C10 C11 1.365(5)
C10 H10 0.9300
C11 C12 1.363(5)
C11 H11 0.9300
C12 C13 1.370(5)
C12 H12 0.9300
C13 C14 1.371(5)
C13 H13 0.9300
C14 H14 0.9300
C15 C17 1.520(5)
C15 C16 1.527(5)
C15 C18 1.536(5)
C16 H16A 0.9600
C16 H16B 0.9600
C16 H16C 0.9600
C17 H17A 0.9600
C17 H17B 0.9600
C17 H17C 0.9600
C18 H18A 0.9600
C18 H18B 0.9600
C18 H18C 0.9600

loop_
_geom_torsion_atom_site_label_1
_geom_torsion_atom_site_label_2
_geom_torsion_atom_site_label_3
_geom_torsion_atom_site_label_4
_geom_torsion
O1 S1 N1 C7 -108.3(2)
C1 S1 N1 C7 13.3(2)
C15 S1 N1 C7 129.4(2)
O1 S1 C1 C6 115.4(2)
N1 S1 C1 C6 -11.2(2)
C15 S1 C1 C6 -125.4(2)
O1 S1 C1 C2 -58.4(3)
N1 S1 C1 C2 175.0(3)
C15 S1 C1 C2 60.7(3)
C6 C1 C2 C3 0.7(5)
S1 C1 C2 C3 173.6(3)
C1 C2 C3 C4 -2.9(5)
C2 C3 C4 C5 2.5(6)
C3 C4 C5 C6 0.3(5)
C2 C1 C6 C5 1.9(5)
S1 C1 C6 C5 -172.3(2)
C2 C1 C6 C7 179.9(3)
S1 C1 C6 C7 5.7(3)
C4 C5 C6 C1 -2.4(4)
C4 C5 C6 C7 179.9(3)
S1 N1 C7 C8 105.5(3)
S1 N1 C7 C9 -133.8(2)
S1 N1 C7 C6 -11.1(3)
C1 C6 C7 N1 2.5(3)
C5 C6 C7 N1 -179.7(3)
C1 C6 C7 C8 -111.5(3)
C5 C6 C7 C8 66.2(4)
C1 C6 C7 C9 123.7(3)
C5 C6 C7 C9 -58.5(4)
N1 C7 C8 F1 63.6(4)
C9 C7 C8 F1 -56.4(4)
C6 C7 C8 F1 178.1(3)
N1 C7 C8 F1' -59.9(4)
C9 C7 C8 F1' -179.9(3)
C6 C7 C8 F1' 54.6(4)
N1 C7 C8 F2 179.4(3)
C9 C7 C8 F2 59.4(4)
C6 C7 C8 F2 -66.1(4)
N1 C7 C9 C14 2.8(4)
C8 C7 C9 C14 120.0(3)
C6 C7 C9 C14 -116.3(3)
N1 C7 C9 C10 -175.4(3)
C8 C7 C9 C10 -58.1(4)
C6 C7 C9 C10 65.6(4)
C14 C9 C10 C11 0.7(5)
C7 C9 C10 C11 178.9(3)
C9 C10 C11 C12 -0.6(6)
C10 C11 C12 C13 0.6(6)
C11 C12 C13 C14 -0.8(6)
C12 C13 C14 C9 0.9(6)
C10 C9 C14 C13 -0.9(5)
C7 C9 C14 C13 -179.1(3)
O1 S1 C15 C17 -72.2(3)
N1 S1 C15 C17 57.5(3)
C1 S1 C15 C17 165.4(2)
O1 S1 C15 C16 168.6(2)
N1 S1 C15 C16 -61.7(3)
C1 S1 C15 C16 46.2(3)
O1 S1 C15 C18 47.1(3)
N1 S1 C15 C18 176.8(2)
C1 S1 C15 C18 -75.3(3)
